data_4337006
loop_
_publ_author_name
'Tianshu Li'
'Nicholas Arleth'
'Michael T. Gamer'
'Ralf K\"oppe'
'Timo Augenstein'
'Fabian Dielmann'
'Manfred Scheer'
'Sergey N. Konchenko'
'Peter W. Roesky'

_publ_contact_author
;
      Prof. Dr. Peter W. Roesky
      Karlsruher Institut fuer Technologie (KIT)
      Institut fuer Anorganische Chemie
      Lehrstuhl fuer Anorganische Funktionsmaterialien
      Engesserstr. 15, Geb. 30.45
      76131 Karlsruhe 
      Bundesrepublik Deutschland
;
_publ_contact_author_email roesky@kit.edu
_publ_contact_author_fax '+49 721 6084854'
_publ_contact_author_phone '+49 721 6086117'
_publ_section_title
;
 Intramolecular Phosphorus-Phosphorus Bond Formation within a Co2P4 Core
;
_journal_name_full 'Inorganic Chemistry'
_journal_page_first 14231
_journal_page_last 14236
_journal_paper_doi 10.1021/ic402159y
_journal_volume 52
_journal_year 2013
_chemical_formula_moiety 'C54 H88 Co2 P4 Sm'
_chemical_formula_sum 'C54 H88 Co2 P4 Sm'
_chemical_formula_weight 1129.33
_chemical_name_systematic
; 
 ? 
;
_space_group_IT_number 2
_symmetry_cell_setting triclinic
_symmetry_Int_Tables_number 2
_symmetry_space_group_name_Hall '-P 1'
_symmetry_space_group_name_H-M 'P -1'
_atom_sites_solution_hydrogens geom
_atom_sites_solution_primary direct
_atom_sites_solution_secondary difmap
_audit_creation_method SHELXL-97
_cell_angle_alpha 68.837(3)
_cell_angle_beta 81.074(3)
_cell_angle_gamma 63.807(3)
_cell_formula_units_Z 2
_cell_length_a 13.0834(5)
_cell_length_b 14.3533(6)
_cell_length_c 19.3890(8)
_cell_measurement_reflns_used 18722
_cell_measurement_temperature 200(2)
_cell_measurement_theta_max 29.57
_cell_measurement_theta_min 1.67
_cell_volume 3046.8(2)
_computing_cell_refinement 'STOE X-AREA, PLATON (A.L.Spek, 2005)'
_computing_data_collection 'STOE X-AREA'
_computing_data_reduction 'STOE X-RED, PLATON (A.L.Spek, 2005)'
_computing_molecular_graphics
;
O. V. Dolomanov, L. J. Bourhis, R. J. Gildea, J. A. K. Howard and H. Puschmann,
OLEX2: a complete structure solution, refinement and analysis program.
J. Appl. Cryst. (2009). 42, 339-341.
;
_computing_publication_material
;
O. V. Dolomanov, L. J. Bourhis, R. J. Gildea, J. A. K. Howard and H. Puschmann,
OLEX2: a complete structure solution, refinement and analysis program.
J. Appl. Cryst. (2009). 42, 339-341.
;
_computing_structure_refinement 'SHELXL-97 (Sheldrick, 1997)'
_computing_structure_solution 'SHELXS-97 (Sheldrick, 1997)'
_diffrn_ambient_temperature 200(2)
_diffrn_measured_fraction_theta_full 0.992
_diffrn_measured_fraction_theta_max 0.992
_diffrn_measurement_device_type 'STOE IPDS 2'
_diffrn_measurement_method 'area detector'
_diffrn_radiation_monochromator graphite
_diffrn_radiation_source 'fine-focus sealed tube'
_diffrn_radiation_type MoK\a
_diffrn_radiation_wavelength 0.71073
_diffrn_reflns_av_R_equivalents 0.0330
_diffrn_reflns_av_sigmaI/netI 0.0609
_diffrn_reflns_limit_h_max 15
_diffrn_reflns_limit_h_min -15
_diffrn_reflns_limit_k_max 17
_diffrn_reflns_limit_k_min -17
_diffrn_reflns_limit_l_max 19
_diffrn_reflns_limit_l_min -23
_diffrn_reflns_number 23125
_diffrn_reflns_theta_full 25.54
_diffrn_reflns_theta_max 25.54
_diffrn_reflns_theta_min 1.67
_exptl_absorpt_coefficient_mu 1.624
_exptl_absorpt_correction_T_max 0.8825
_exptl_absorpt_correction_T_min 0.7922
_exptl_absorpt_correction_type integration
_exptl_absorpt_process_details 'STOE X-RED & X-SHAPE'
_exptl_crystal_colour red
_exptl_crystal_density_diffrn 1.231
_exptl_crystal_description block
_exptl_crystal_F_000 1176
_exptl_crystal_size_max 0.194
_exptl_crystal_size_mid 0.138
_exptl_crystal_size_min 0.073
_platon_squeeze_details
;
;
_refine_diff_density_max 0.756
_refine_diff_density_min -0.275
_refine_diff_density_rms 0.066
_refine_ls_extinction_method none
_refine_ls_goodness_of_fit_ref 1.010
_refine_ls_hydrogen_treatment constr
_refine_ls_matrix_type full
_refine_ls_number_parameters 578
_refine_ls_number_reflns 11321
_refine_ls_number_restraints 0
_refine_ls_restrained_S_all 1.010
_refine_ls_R_factor_all 0.0512
_refine_ls_R_factor_gt 0.0307
_refine_ls_shift/su_max 0.001
_refine_ls_shift/su_mean 0.000
_refine_ls_structure_factor_coef Fsqd
_refine_ls_weighting_details 'calc w=1/[\s^2^(Fo^2^)+(0.0073P)^2^+0.0000P] where P=(Fo^2^+2Fc^2^)/3'
_refine_ls_weighting_scheme calc
_refine_ls_wR_factor_gt 0.0450
_refine_ls_wR_factor_ref 0.0469
_reflns_number_gt 8502
_reflns_number_total 11321
_reflns_threshold_expression >2sigma(I)
_cod_data_source_file ic402159y_si_002_1.cif
_cod_data_source_block 1
_cod_database_code 4337006

loop_
_symmetry_equiv_pos_as_xyz
'x, y, z'
'-x, -y, -z'

loop_
_atom_site_label
_atom_site_type_symbol
_atom_site_fract_x
_atom_site_fract_y
_atom_site_fract_z
_atom_site_U_iso_or_equiv
_atom_site_adp_type
_atom_site_occupancy
_atom_site_symmetry_multiplicity
_atom_site_calc_flag
_atom_site_refinement_flags
Sm1 Sm -0.393657(15) 0.010131(14) -0.234843(10) 0.02948(5) Uani 1 1 d .
Co1 Co -0.01042(3) -0.28064(3) -0.25860(2) 0.02919(10) Uani 1 1 d .
Co2 Co -0.18706(4) -0.33723(3) -0.29402(2) 0.03177(10) Uani 1 1 d .
P1 P -0.12645(7) -0.20755(6) -0.35846(5) 0.03276(19) Uani 1 1 d .
P2 P -0.17201(7) -0.12553(6) -0.27769(5) 0.03236(18) Uani 1 1 d .
P3 P -0.28109(7) -0.21909(6) -0.23062(5) 0.03193(18) Uani 1 1 d .
P4 P -0.12314(7) -0.35526(6) -0.18517(5) 0.03258(19) Uani 1 1 d .
C1 C -0.2911(3) -0.0680(3) -0.10260(18) 0.0388(8) Uani 1 1 d .
C2 C -0.3124(3) 0.0451(3) -0.13192(18) 0.0399(8) Uani 1 1 d .
C3 C -0.4318(3) 0.1081(3) -0.13287(18) 0.0379(8) Uani 1 1 d .
C4 C -0.4845(3) 0.0342(3) -0.10516(17) 0.0383(8) Uani 1 1 d .
C5 C -0.3973(3) -0.0738(3) -0.08688(17) 0.0402(8) Uani 1 1 d .
C6 C -0.1759(3) -0.1629(3) -0.0826(2) 0.0544(10) Uani 1 1 d .
H6A H -0.1778 -0.2285 -0.0863 0.082 Uiso 1 1 calc R
H6B H -0.1562 -0.1774 -0.0319 0.082 Uiso 1 1 calc R
H6C H -0.1187 -0.1447 -0.1167 0.082 Uiso 1 1 calc R
C7 C -0.2240(3) 0.0909(3) -0.1563(2) 0.0599(10) Uani 1 1 d .
H7A H -0.1479 0.0302 -0.1504 0.090 Uiso 1 1 calc R
H7B H -0.2298 0.1347 -0.1259 0.090 Uiso 1 1 calc R
H7C H -0.2369 0.1375 -0.2083 0.090 Uiso 1 1 calc R
C8 C -0.4859(3) 0.2309(3) -0.1488(2) 0.0512(9) Uani 1 1 d .
H8A H -0.4663 0.2673 -0.1990 0.077 Uiso 1 1 calc R
H8B H -0.4577 0.2483 -0.1131 0.077 Uiso 1 1 calc R
H8C H -0.5688 0.2568 -0.1445 0.077 Uiso 1 1 calc R
C9 C -0.6093(3) 0.0622(3) -0.0888(2) 0.0548(10) Uani 1 1 d .
H9A H -0.6527 0.1423 -0.1063 0.082 Uiso 1 1 calc R
H9B H -0.6197 0.0332 -0.0353 0.082 Uiso 1 1 calc R
H9C H -0.6365 0.0293 -0.1141 0.082 Uiso 1 1 calc R
C10 C -0.4165(4) -0.1780(3) -0.0502(2) 0.0618(11) Uani 1 1 d .
H10A H -0.4876 -0.1676 -0.0688 0.093 Uiso 1 1 calc R
H10B H -0.4214 -0.1939 0.0035 0.093 Uiso 1 1 calc R
H10C H -0.3528 -0.2396 -0.0617 0.093 Uiso 1 1 calc R
C11 C -0.5052(3) 0.0437(2) -0.35318(17) 0.0343(7) Uani 1 1 d .
C12 C -0.5894(3) 0.0946(3) -0.30741(17) 0.0366(7) Uani 1 1 d .
C13 C -0.5758(3) 0.1878(2) -0.30824(18) 0.0376(8) Uani 1 1 d .
C14 C -0.4807(3) 0.1922(2) -0.35372(18) 0.0391(8) Uani 1 1 d .
C15 C -0.4378(3) 0.1043(2) -0.38209(17) 0.0357(8) Uani 1 1 d .
C16 C -0.4954(3) -0.0508(3) -0.3744(2) 0.0494(9) Uani 1 1 d .
H16A H -0.4150 -0.1010 -0.3750 0.074 Uiso 1 1 calc R
H16B H -0.5287 -0.0227 -0.4236 0.074 Uiso 1 1 calc R
H16C H -0.5363 -0.0902 -0.3383 0.074 Uiso 1 1 calc R
C17 C -0.6863(3) 0.0639(3) -0.2714(2) 0.0549(10) Uani 1 1 d .
H17A H -0.6575 -0.0163 -0.2499 0.082 Uiso 1 1 calc R
H17B H -0.7447 0.0913 -0.3086 0.082 Uiso 1 1 calc R
H17C H -0.7196 0.0969 -0.2324 0.082 Uiso 1 1 calc R
C18 C -0.6609(3) 0.2769(3) -0.2790(2) 0.0545(10) Uani 1 1 d .
H18A H -0.6808 0.2437 -0.2281 0.082 Uiso 1 1 calc R
H18B H -0.7296 0.3185 -0.3100 0.082 Uiso 1 1 calc R
H18C H -0.6277 0.3266 -0.2800 0.082 Uiso 1 1 calc R
C19 C -0.4387(4) 0.2814(3) -0.3742(2) 0.0658(12) Uani 1 1 d .
H19A H -0.4592 0.3149 -0.3353 0.099 Uiso 1 1 calc R
H19B H -0.4740 0.3377 -0.4210 0.099 Uiso 1 1 calc R
H19C H -0.3557 0.2494 -0.3798 0.099 Uiso 1 1 calc R
C20 C -0.3492(3) 0.0881(3) -0.44155(19) 0.0529(10) Uani 1 1 d .
H20A H -0.2866 0.1016 -0.4318 0.079 Uiso 1 1 calc R
H20B H -0.3835 0.1395 -0.4898 0.079 Uiso 1 1 calc R
H20C H -0.3197 0.0124 -0.4418 0.079 Uiso 1 1 calc R
C21 C 0.1111(3) -0.2609(2) -0.21068(17) 0.0354(7) Uani 1 1 d .
H21 H 0.0906 -0.2190 -0.1784 0.042 Uiso 1 1 calc R
C22 C 0.1375(2) -0.3745(3) -0.18757(18) 0.0356(7) Uani 1 1 d .
C23 C 0.1602(2) -0.4023(2) -0.25214(17) 0.0339(7) Uani 1 1 d .
H23 H 0.1799 -0.4737 -0.2535 0.041 Uiso 1 1 calc R
C24 C 0.1499(2) -0.3083(2) -0.31610(17) 0.0326(7) Uani 1 1 d .
C25 C 0.1192(2) -0.2181(2) -0.28854(17) 0.0319(7) Uani 1 1 d .
C26 C 0.1638(3) -0.4545(3) -0.10829(18) 0.0411(8) Uani 1 1 d .
C27 C 0.2891(3) -0.4841(3) -0.0936(2) 0.0623(11) Uani 1 1 d .
H27A H 0.3388 -0.5216 -0.1276 0.093 Uiso 1 1 calc R
H27B H 0.3097 -0.5328 -0.0425 0.093 Uiso 1 1 calc R
H27C H 0.2981 -0.4168 -0.1015 0.093 Uiso 1 1 calc R
C28 C 0.0880(3) -0.4034(3) -0.05154(19) 0.0544(10) Uani 1 1 d .
H28A H 0.0959 -0.3366 -0.0563 0.082 Uiso 1 1 calc R
H28B H 0.1109 -0.4561 -0.0016 0.082 Uiso 1 1 calc R
H28C H 0.0084 -0.3848 -0.0603 0.082 Uiso 1 1 calc R
C29 C 0.1541(3) -0.5607(3) -0.0991(2) 0.0527(10) Uani 1 1 d .
H29A H 0.0746 -0.5443 -0.1062 0.079 Uiso 1 1 calc R
H29B H 0.1796 -0.6129 -0.0494 0.079 Uiso 1 1 calc R
H29C H 0.2019 -0.5930 -0.1360 0.079 Uiso 1 1 calc R
C30 C 0.1920(3) -0.3273(3) -0.39101(18) 0.0408(8) Uani 1 1 d .
C31 C 0.1614(3) -0.4153(3) -0.3979(2) 0.0540(10) Uani 1 1 d .
H31A H 0.2012 -0.4855 -0.3592 0.081 Uiso 1 1 calc R
H31B H 0.1844 -0.4238 -0.4466 0.081 Uiso 1 1 calc R
H31C H 0.0789 -0.3927 -0.3922 0.081 Uiso 1 1 calc R
C32 C 0.1449(3) -0.2282(3) -0.46041(18) 0.0481(9) Uani 1 1 d .
H32A H 0.0616 -0.1988 -0.4605 0.072 Uiso 1 1 calc R
H32B H 0.1750 -0.2505 -0.5042 0.072 Uiso 1 1 calc R
H32C H 0.1679 -0.1714 -0.4612 0.072 Uiso 1 1 calc R
C33 C 0.3237(3) -0.3722(3) -0.3901(2) 0.0632(11) Uani 1 1 d .
H33A H 0.3452 -0.3144 -0.3910 0.095 Uiso 1 1 calc R
H33B H 0.3551 -0.3949 -0.4336 0.095 Uiso 1 1 calc R
H33C H 0.3541 -0.4355 -0.3452 0.095 Uiso 1 1 calc R
C34 C 0.1093(3) -0.0984(2) -0.32737(19) 0.0401(8) Uani 1 1 d .
C35 C 0.0185(3) -0.0261(3) -0.3882(2) 0.0481(9) Uani 1 1 d .
H35A H 0.0251 -0.0668 -0.4210 0.072 Uiso 1 1 calc R
H35B H 0.0295 0.0407 -0.4168 0.072 Uiso 1 1 calc R
H35C H -0.0573 -0.0060 -0.3657 0.072 Uiso 1 1 calc R
C36 C 0.2272(3) -0.1049(3) -0.3586(2) 0.0500(9) Uani 1 1 d .
H36A H 0.2838 -0.1479 -0.3185 0.075 Uiso 1 1 calc R
H36B H 0.2239 -0.0305 -0.3805 0.075 Uiso 1 1 calc R
H36C H 0.2489 -0.1404 -0.3965 0.075 Uiso 1 1 calc R
C37 C 0.0782(3) -0.0386(3) -0.2705(2) 0.0506(9) Uani 1 1 d .
H37A H 0.0046 -0.0349 -0.2482 0.076 Uiso 1 1 calc R
H37B H 0.0732 0.0361 -0.2952 0.076 Uiso 1 1 calc R
H37C H 0.1370 -0.0787 -0.2319 0.076 Uiso 1 1 calc R
C38 C -0.2833(3) -0.4357(2) -0.2691(2) 0.0417(8) Uani 1 1 d .
C39 C -0.3121(3) -0.3543(3) -0.3401(2) 0.0449(9) Uani 1 1 d .
H39 H -0.3860 -0.2969 -0.3539 0.054 Uiso 1 1 calc R
C40 C -0.2171(3) -0.3690(3) -0.3878(2) 0.0431(8) Uani 1 1 d .
C41 C -0.1259(3) -0.4605(3) -0.3455(2) 0.0423(8) Uani 1 1 d .
H41 H -0.0502 -0.4891 -0.3631 0.051 Uiso 1 1 calc R
C42 C -0.1614(3) -0.5050(2) -0.2723(2) 0.0407(8) Uani 1 1 d .
C43 C -0.3745(3) -0.4461(3) -0.2098(2) 0.0541(10) Uani 1 1 d .
C44 C -0.3546(3) -0.4429(3) -0.1353(2) 0.0621(11) Uani 1 1 d .
H44A H -0.2794 -0.5000 -0.1161 0.093 Uiso 1 1 calc R
H44B H -0.4134 -0.4561 -0.1004 0.093 Uiso 1 1 calc R
H44C H -0.3582 -0.3706 -0.1417 0.093 Uiso 1 1 calc R
C45 C -0.4915(3) -0.3506(3) -0.2379(3) 0.0732(13) Uani 1 1 d .
H45A H -0.4883 -0.2805 -0.2459 0.110 Uiso 1 1 calc R
H45B H -0.5499 -0.3592 -0.2010 0.110 Uiso 1 1 calc R
H45C H -0.5106 -0.3515 -0.2845 0.110 Uiso 1 1 calc R
C46 C -0.3866(4) -0.5529(3) -0.1989(3) 0.0817(15) Uani 1 1 d .
H46A H -0.4017 -0.5532 -0.2468 0.122 Uiso 1 1 calc R
H46B H -0.4499 -0.5566 -0.1653 0.122 Uiso 1 1 calc R
H46C H -0.3159 -0.6167 -0.1778 0.122 Uiso 1 1 calc R
C47 C -0.2214(4) -0.3160(3) -0.4714(2) 0.0606(11) Uani 1 1 d .
C48 C -0.3037(4) -0.1949(3) -0.4965(2) 0.0657(11) Uani 1 1 d .
H48A H -0.3803 -0.1873 -0.4786 0.098 Uiso 1 1 calc R
H48B H -0.3046 -0.1652 -0.5507 0.098 Uiso 1 1 calc R
H48C H -0.2791 -0.1544 -0.4765 0.098 Uiso 1 1 calc R
C49 C -0.2645(5) -0.3774(4) -0.5017(3) 0.108(2) Uani 1 1 d .
H49A H -0.2164 -0.4565 -0.4828 0.162 Uiso 1 1 calc R
H49B H -0.2615 -0.3515 -0.5559 0.162 Uiso 1 1 calc R
H49C H -0.3433 -0.3634 -0.4858 0.162 Uiso 1 1 calc R
C50 C -0.1037(4) -0.3265(4) -0.5038(2) 0.0821(15) Uani 1 1 d .
H50A H -0.0765 -0.2865 -0.4850 0.123 Uiso 1 1 calc R
H50B H -0.1092 -0.2955 -0.5579 0.123 Uiso 1 1 calc R
H50C H -0.0502 -0.4043 -0.4892 0.123 Uiso 1 1 calc R
C51 C -0.0792(3) -0.6173(3) -0.2232(2) 0.0501(10) Uani 1 1 d .
C52 C -0.0868(4) -0.7058(3) -0.2478(3) 0.0734(13) Uani 1 1 d .
H52A H -0.1646 -0.7009 -0.2405 0.110 Uiso 1 1 calc R
H52B H -0.0337 -0.7790 -0.2182 0.110 Uiso 1 1 calc R
H52C H -0.0669 -0.6932 -0.3002 0.110 Uiso 1 1 calc R
C53 C 0.0438(3) -0.6274(3) -0.2365(2) 0.0577(11) Uani 1 1 d .
H53A H 0.0676 -0.6311 -0.2863 0.087 Uiso 1 1 calc R
H53B H 0.0946 -0.6943 -0.1998 0.087 Uiso 1 1 calc R
H53C H 0.0475 -0.5631 -0.2319 0.087 Uiso 1 1 calc R
C54 C -0.0964(4) -0.6447(3) -0.1393(2) 0.0641(12) Uani 1 1 d .
H54A H -0.0956 -0.5868 -0.1242 0.096 Uiso 1 1 calc R
H54B H -0.0348 -0.7153 -0.1139 0.096 Uiso 1 1 calc R
H54C H -0.1697 -0.6496 -0.1262 0.096 Uiso 1 1 calc R

loop_
_atom_site_aniso_label
_atom_site_aniso_U_11
_atom_site_aniso_U_22
_atom_site_aniso_U_33
_atom_site_aniso_U_23
_atom_site_aniso_U_13
_atom_site_aniso_U_12
Sm1 0.02927(9) 0.02871(9) 0.02812(9) -0.01024(7) 0.00162(7) -0.00992(7)
Co1 0.0259(2) 0.0286(2) 0.0284(2) -0.00534(18) -0.00001(19) -0.01061(19)
Co2 0.0301(2) 0.0274(2) 0.0368(3) -0.01098(19) -0.0028(2) -0.0099(2)
P1 0.0323(5) 0.0327(4) 0.0287(5) -0.0079(4) -0.0009(4) -0.0111(4)
P2 0.0284(4) 0.0298(4) 0.0363(5) -0.0106(4) 0.0027(4) -0.0110(4)
P3 0.0291(4) 0.0311(4) 0.0348(5) -0.0109(4) 0.0018(4) -0.0124(4)
P4 0.0305(5) 0.0330(4) 0.0308(5) -0.0043(4) -0.0011(4) -0.0148(4)
C1 0.046(2) 0.044(2) 0.0276(18) -0.0157(15) -0.0037(16) -0.0159(17)
C2 0.044(2) 0.045(2) 0.039(2) -0.0180(16) 0.0020(16) -0.0234(18)
C3 0.049(2) 0.0387(18) 0.0324(19) -0.0158(15) 0.0038(16) -0.0217(17)
C4 0.044(2) 0.0465(19) 0.0297(18) -0.0179(15) 0.0065(15) -0.0213(17)
C5 0.056(2) 0.0391(19) 0.0262(18) -0.0105(14) 0.0059(16) -0.0226(18)
C6 0.055(2) 0.059(2) 0.041(2) -0.0200(18) -0.0135(19) -0.010(2)
C7 0.060(3) 0.079(3) 0.064(3) -0.034(2) 0.008(2) -0.043(2)
C8 0.066(3) 0.045(2) 0.051(2) -0.0252(18) 0.005(2) -0.024(2)
C9 0.055(2) 0.072(3) 0.043(2) -0.027(2) 0.0152(19) -0.030(2)
C10 0.088(3) 0.056(2) 0.045(2) -0.0118(19) 0.011(2) -0.040(2)
C11 0.0321(18) 0.0328(17) 0.0304(18) -0.0072(14) -0.0068(14) -0.0073(15)
C12 0.0271(17) 0.0430(19) 0.0324(18) -0.0092(15) -0.0004(14) -0.0107(15)
C13 0.0329(18) 0.0332(17) 0.0368(19) -0.0099(15) -0.0014(15) -0.0062(15)
C14 0.0397(19) 0.0304(17) 0.0369(19) -0.0028(14) -0.0027(16) -0.0113(15)
C15 0.0302(18) 0.0350(17) 0.0270(18) -0.0051(14) 0.0020(14) -0.0055(15)
C16 0.052(2) 0.043(2) 0.050(2) -0.0166(17) -0.0128(19) -0.0113(18)
C17 0.046(2) 0.076(3) 0.052(2) -0.022(2) 0.0063(19) -0.035(2)
C18 0.044(2) 0.045(2) 0.055(3) -0.0188(18) -0.0033(19) 0.0014(18)
C19 0.081(3) 0.050(2) 0.069(3) -0.010(2) 0.008(2) -0.039(2)
C20 0.050(2) 0.055(2) 0.036(2) -0.0076(17) 0.0048(18) -0.0140(19)
C21 0.0283(17) 0.0436(19) 0.0348(19) -0.0127(15) 0.0018(14) -0.0163(15)
C22 0.0228(16) 0.0418(19) 0.0335(19) -0.0013(15) -0.0037(14) -0.0134(15)
C23 0.0260(17) 0.0301(17) 0.0367(19) -0.0051(14) -0.0004(14) -0.0085(14)
C24 0.0248(16) 0.0314(16) 0.0345(18) -0.0060(14) 0.0005(14) -0.0096(14)
C25 0.0217(15) 0.0344(17) 0.0365(19) -0.0065(14) -0.0006(14) -0.0129(14)
C26 0.0303(18) 0.047(2) 0.0329(19) 0.0018(15) -0.0077(15) -0.0136(16)
C27 0.043(2) 0.071(3) 0.050(2) 0.010(2) -0.0183(19) -0.022(2)
C28 0.057(2) 0.066(2) 0.030(2) -0.0035(18) -0.0050(18) -0.025(2)
C29 0.047(2) 0.048(2) 0.041(2) 0.0081(17) -0.0095(17) -0.0159(19)
C30 0.0339(18) 0.0409(19) 0.037(2) -0.0101(15) 0.0054(15) -0.0098(16)
C31 0.068(3) 0.043(2) 0.047(2) -0.0182(18) 0.003(2) -0.018(2)
C32 0.055(2) 0.051(2) 0.035(2) -0.0117(16) 0.0088(17) -0.0238(19)
C33 0.041(2) 0.069(3) 0.057(3) -0.021(2) 0.012(2) -0.007(2)
C34 0.0385(19) 0.0360(18) 0.045(2) -0.0077(15) -0.0010(16) -0.0193(16)
C35 0.046(2) 0.0358(19) 0.050(2) 0.0013(16) -0.0017(18) -0.0179(17)
C36 0.048(2) 0.051(2) 0.057(2) -0.0114(18) 0.0061(18) -0.0322(19)
C37 0.057(2) 0.048(2) 0.052(2) -0.0162(18) 0.0065(19) -0.0282(19)
C38 0.0350(19) 0.0298(17) 0.067(3) -0.0199(17) -0.0064(18) -0.0145(16)
C39 0.037(2) 0.0380(19) 0.064(3) -0.0229(18) -0.0129(18) -0.0110(16)
C40 0.051(2) 0.0362(19) 0.048(2) -0.0238(17) -0.0100(18) -0.0117(17)
C41 0.0359(19) 0.0366(18) 0.057(2) -0.0252(17) -0.0009(17) -0.0095(16)
C42 0.0378(19) 0.0289(17) 0.059(2) -0.0161(16) -0.0053(17) -0.0138(16)
C43 0.038(2) 0.040(2) 0.088(3) -0.021(2) 0.007(2) -0.0216(18)
C44 0.051(2) 0.056(2) 0.077(3) -0.019(2) 0.022(2) -0.030(2)
C45 0.037(2) 0.058(3) 0.123(4) -0.029(3) 0.005(2) -0.022(2)
C46 0.063(3) 0.057(3) 0.144(5) -0.040(3) 0.015(3) -0.040(2)
C47 0.071(3) 0.052(2) 0.051(2) -0.0289(19) -0.016(2) -0.004(2)
C48 0.068(3) 0.063(3) 0.044(2) -0.017(2) -0.017(2) -0.003(2)
C49 0.161(5) 0.091(4) 0.084(4) -0.048(3) -0.046(4) -0.032(4)
C50 0.087(3) 0.081(3) 0.038(2) -0.021(2) -0.002(2) 0.001(3)
C51 0.039(2) 0.0291(18) 0.072(3) -0.0114(18) 0.0008(19) -0.0100(16)
C52 0.072(3) 0.033(2) 0.109(4) -0.027(2) 0.000(3) -0.014(2)
C53 0.039(2) 0.039(2) 0.074(3) -0.0053(19) -0.006(2) -0.0072(18)
C54 0.059(3) 0.044(2) 0.069(3) -0.001(2) 0.008(2) -0.021(2)

loop_
_atom_type_symbol
_atom_type_description
_atom_type_scat_dispersion_real
_atom_type_scat_dispersion_imag
_atom_type_scat_source
C C 0.0033 0.0016 'International Tables Vol C Tables 4.2.6.8 and 6.1.1.4'
H H 0.0000 0.0000 'International Tables Vol C Tables 4.2.6.8 and 6.1.1.4'
Co Co 0.3494 0.9721 'International Tables Vol C Tables 4.2.6.8 and 6.1.1.4'
P P 0.1023 0.0942 'International Tables Vol C Tables 4.2.6.8 and 6.1.1.4'
Sm Sm -0.1638 3.4418 'International Tables Vol C Tables 4.2.6.8 and 6.1.1.4'

loop_
_geom_angle_atom_site_label_1
_geom_angle_atom_site_label_2
_geom_angle_atom_site_label_3
_geom_angle
C12 Sm1 C4 97.35(10)
C12 Sm1 C5 117.39(10)
C4 Sm1 C5 30.55(9)
C12 Sm1 C2 137.85(10)
C4 Sm1 C2 50.53(10)
C5 Sm1 C2 50.27(10)
C12 Sm1 C3 107.68(10)
C4 Sm1 C3 30.62(9)
C5 Sm1 C3 50.36(9)
C2 Sm1 C3 30.57(10)
C12 Sm1 C11 30.47(9)
C4 Sm1 C11 126.95(10)
C5 Sm1 C11 139.16(10)
C2 Sm1 C11 162.18(9)
C3 Sm1 C11 136.36(10)
C12 Sm1 C13 30.65(9)
C4 Sm1 C13 90.77(10)
C5 Sm1 C13 120.00(10)
C2 Sm1 C13 112.89(10)
C3 Sm1 C13 86.86(10)
C11 Sm1 C13 50.35(9)
C12 Sm1 C14 50.48(10)
C4 Sm1 C14 114.66(10)
C5 Sm1 C14 145.12(10)
C2 Sm1 C14 112.67(10)
C3 Sm1 C14 98.51(10)
C11 Sm1 C14 50.23(10)
C13 Sm1 C14 30.54(9)
C12 Sm1 C1 146.70(10)
C4 Sm1 C1 50.46(10)
C5 Sm1 C1 30.33(10)
C2 Sm1 C1 30.56(9)
C3 Sm1 C1 50.47(10)
C11 Sm1 C1 166.09(9)
C13 Sm1 C1 136.94(10)
C14 Sm1 C1 143.23(10)
C12 Sm1 C15 50.39(9)
C4 Sm1 C15 141.02(9)
C5 Sm1 C15 167.78(10)
C2 Sm1 C15 136.95(10)
C3 Sm1 C15 128.70(9)
C11 Sm1 C15 30.50(9)
C13 Sm1 C15 50.25(9)
C14 Sm1 C15 30.24(9)
C1 Sm1 C15 161.46(9)
C12 Sm1 P2 126.06(7)
C4 Sm1 P2 133.54(7)
C5 Sm1 P2 105.24(8)
C2 Sm1 P2 94.56(7)
C3 Sm1 P2 125.08(7)
C11 Sm1 P2 95.68(7)
C13 Sm1 P2 134.75(7)
C14 Sm1 P2 106.46(7)
C1 Sm1 P2 83.59(7)
C15 Sm1 P2 84.99(6)
C12 Sm1 P3 104.92(7)
C4 Sm1 P3 113.64(7)
C5 Sm1 P3 85.43(7)
C2 Sm1 P3 112.62(7)
C3 Sm1 P3 133.60(7)
C11 Sm1 P3 84.86(7)
C13 Sm1 P3 134.05(7)
C14 Sm1 P3 127.79(7)
C1 Sm1 P3 84.77(7)
C15 Sm1 P3 97.55(7)
P2 Sm1 P3 45.60(2)
C21 Co1 C23 63.71(12)
C21 Co1 C22 38.60(11)
C23 Co1 C22 38.08(12)
C21 Co1 C24 64.86(12)
C23 Co1 C24 39.08(11)
C22 Co1 C24 65.47(12)
C21 Co1 C25 38.56(11)
C23 Co1 C25 64.79(11)
C22 Co1 C25 65.30(11)
C24 Co1 C25 39.16(11)
C21 Co1 P4 119.48(9)
C23 Co1 P4 110.23(8)
C22 Co1 P4 97.18(8)
C24 Co1 P4 146.97(8)
C25 Co1 P4 158.02(9)
C21 Co1 P2 107.83(9)
C23 Co1 P2 166.95(8)
C22 Co1 P2 140.12(9)
C24 Co1 P2 129.27(8)
C25 Co1 P2 102.30(8)
P4 Co1 P2 82.43(3)
C21 Co1 P1 143.86(9)
C23 Co1 P1 123.68(9)
C22 Co1 P1 161.66(9)
C24 Co1 P1 98.37(9)
C25 Co1 P1 108.25(8)
P4 Co1 P1 92.37(3)
P2 Co1 P1 56.65(3)
C39 Co2 C41 63.64(13)
C39 Co2 C40 38.55(13)
C41 Co2 C40 38.17(12)
C39 Co2 C42 64.85(13)
C41 Co2 C42 38.82(13)
C40 Co2 C42 65.40(13)
C39 Co2 C38 38.65(13)
C41 Co2 C38 65.07(13)
C40 Co2 C38 65.59(14)
C42 Co2 C38 39.56(11)
C39 Co2 P1 119.76(10)
C41 Co2 P1 108.70(10)
C40 Co2 P1 96.39(10)
C42 Co2 P1 144.98(10)
C38 Co2 P1 158.40(10)
C39 Co2 P3 106.88(10)
C41 Co2 P3 167.94(10)
C40 Co2 P3 137.98(9)
C42 Co2 P3 131.65(10)
C38 Co2 P3 102.88(9)
P1 Co2 P3 82.25(3)
C39 Co2 P4 142.87(11)
C41 Co2 P4 125.89(10)
C40 Co2 P4 163.84(9)
C42 Co2 P4 99.87(10)
C38 Co2 P4 107.87(10)
P1 Co2 P4 92.56(3)
P3 Co2 P4 56.62(3)
P2 P1 Co2 96.16(4)
P2 P1 Co1 60.96(3)
Co2 P1 Co1 83.56(3)
P1 P2 Co1 62.39(3)
P1 P2 P3 84.17(4)
Co1 P2 P3 92.67(4)
P1 P2 Sm1 129.88(4)
Co1 P2 Sm1 153.23(4)
P3 P2 Sm1 68.16(3)
P4 P3 P2 84.22(4)
P4 P3 Co2 62.14(3)
P2 P3 Co2 92.50(4)
P4 P3 Sm1 134.34(4)
P2 P3 Sm1 66.24(3)
Co2 P3 Sm1 147.09(4)
P3 P4 Co1 95.91(4)
P3 P4 Co2 61.24(3)
Co1 P4 Co2 83.52(3)
C5 C1 C2 107.5(3)
C5 C1 C6 126.3(3)
C2 C1 C6 125.7(3)
C5 C1 Sm1 74.11(19)
C2 C1 Sm1 74.12(19)
C6 C1 Sm1 123.6(2)
C3 C2 C1 108.2(3)
C3 C2 C7 125.5(3)
C1 C2 C7 126.3(3)
C3 C2 Sm1 74.74(18)
C1 C2 Sm1 75.32(18)
C7 C2 Sm1 117.2(2)
C2 C3 C4 107.9(3)
C2 C3 C8 123.3(3)
C4 C3 C8 128.0(3)
C2 C3 Sm1 74.68(18)
C4 C3 Sm1 74.49(17)
C8 C3 Sm1 124.6(2)
C5 C4 C3 107.6(3)
C5 C4 C9 124.7(3)
C3 C4 C9 127.3(3)
C5 C4 Sm1 74.77(17)
C3 C4 Sm1 74.89(18)
C9 C4 Sm1 121.7(2)
C1 C5 C4 108.8(3)
C1 C5 C10 126.2(3)
C4 C5 C10 124.8(3)
C1 C5 Sm1 75.56(18)
C4 C5 Sm1 74.68(18)
C10 C5 Sm1 120.0(2)
C12 C11 C15 108.1(3)
C12 C11 C16 126.2(3)
C15 C11 C16 125.4(3)
C12 C11 Sm1 74.09(18)
C15 C11 Sm1 75.48(18)
C16 C11 Sm1 121.3(2)
C11 C12 C13 108.2(3)
C11 C12 C17 125.9(3)
C13 C12 C17 125.5(3)
C11 C12 Sm1 75.44(18)
C13 C12 Sm1 75.56(18)
C17 C12 Sm1 121.0(2)
C12 C13 C14 107.5(3)
C12 C13 C18 125.2(3)
C14 C13 C18 126.3(3)
C12 C13 Sm1 73.80(17)
C14 C13 Sm1 74.74(17)
C18 C13 Sm1 126.4(2)
C15 C14 C13 108.4(3)
C15 C14 C19 125.3(3)
C13 C14 C19 126.1(3)
C15 C14 Sm1 75.39(18)
C13 C14 Sm1 74.72(17)
C19 C14 Sm1 120.4(2)
C14 C15 C11 107.8(3)
C14 C15 C20 125.9(3)
C11 C15 C20 125.6(3)
C14 C15 Sm1 74.37(18)
C11 C15 Sm1 74.03(17)
C20 C15 Sm1 124.7(2)
C22 C21 C25 110.7(3)
C22 C21 Co1 71.85(18)
C25 C21 Co1 72.18(17)
C23 C22 C21 105.9(3)
C23 C22 C26 126.6(3)
C21 C22 C26 126.0(3)
C23 C22 Co1 69.98(18)
C21 C22 Co1 69.54(18)
C26 C22 Co1 135.7(2)
C22 C23 C24 110.9(3)
C22 C23 Co1 71.94(17)
C24 C23 Co1 71.53(17)
C23 C24 C25 105.9(3)
C23 C24 C30 118.0(3)
C25 C24 C30 135.0(3)
C23 C24 Co1 69.39(16)
C25 C24 Co1 70.60(16)
C30 C24 Co1 133.2(2)
C21 C25 C24 106.6(3)
C21 C25 C34 121.0(3)
C24 C25 C34 132.0(3)
C21 C25 Co1 69.26(16)
C24 C25 Co1 70.24(16)
C34 C25 Co1 130.8(2)
C28 C26 C22 112.5(3)
C28 C26 C29 109.4(3)
C22 C26 C29 111.9(3)
C28 C26 C27 109.0(3)
C22 C26 C27 105.8(3)
C29 C26 C27 108.0(3)
C32 C30 C31 105.9(3)
C32 C30 C24 116.7(3)
C31 C30 C24 110.0(3)
C32 C30 C33 109.4(3)
C31 C30 C33 108.1(3)
C24 C30 C33 106.6(3)
C35 C34 C37 105.9(3)
C35 C34 C36 110.3(3)
C37 C34 C36 107.1(3)
C35 C34 C25 115.1(3)
C37 C34 C25 109.9(3)
C36 C34 C25 108.2(3)
C39 C38 C42 105.5(3)
C39 C38 C43 121.8(3)
C42 C38 C43 132.3(3)
C39 C38 Co2 68.82(18)
C42 C38 Co2 70.04(17)
C43 C38 Co2 130.5(2)
C40 C39 C38 111.6(3)
C40 C39 Co2 72.10(19)
C38 C39 Co2 72.54(18)
C41 C40 C39 105.6(3)
C41 C40 C47 126.8(3)
C39 C40 C47 125.8(3)
C41 C40 Co2 69.92(19)
C39 C40 Co2 69.35(19)
C47 C40 Co2 136.6(2)
C40 C41 C42 111.2(3)
C40 C41 Co2 71.92(17)
C42 C41 Co2 71.87(18)
C41 C42 C38 106.1(3)
C41 C42 C51 118.2(3)
C38 C42 C51 134.4(3)
C41 C42 Co2 69.31(17)
C38 C42 Co2 70.41(16)
C51 C42 Co2 134.2(2)
C44 C43 C38 115.7(3)
C44 C43 C45 106.1(3)
C38 C43 C45 109.7(3)
C44 C43 C46 110.0(4)
C38 C43 C46 108.7(3)
C45 C43 C46 106.2(3)
C40 C47 C48 112.7(3)
C40 C47 C50 112.0(3)
C48 C47 C50 108.5(4)
C40 C47 C49 106.0(4)
C48 C47 C49 108.0(4)
C50 C47 C49 109.4(4)
C42 C51 C54 117.2(3)
C42 C51 C53 109.8(3)
C54 C51 C53 105.3(3)
C42 C51 C52 107.2(3)
C54 C51 C52 109.6(3)
C53 C51 C52 107.5(3)

loop_
_geom_bond_atom_site_label_1
_geom_bond_atom_site_label_2
_geom_bond_distance
Sm1 C12 2.675(3)
Sm1 C4 2.682(3)
Sm1 C5 2.683(3)
Sm1 C2 2.686(3)
Sm1 C3 2.687(3)
Sm1 C11 2.692(3)
Sm1 C13 2.697(3)
Sm1 C14 2.698(3)
Sm1 C1 2.701(3)
Sm1 C15 2.711(3)
Sm1 P2 2.8856(8)
Sm1 P3 2.9267(8)
Co1 C21 2.125(3)
Co1 C23 2.130(3)
Co1 C22 2.155(3)
Co1 C24 2.158(3)
Co1 C25 2.163(3)
Co1 P4 2.2339(9)
Co1 P2 2.2485(9)
Co1 P1 2.2791(9)
Co2 C39 2.121(3)
Co2 C41 2.131(3)
Co2 C40 2.157(3)
Co2 C42 2.165(3)
Co2 C38 2.170(3)
Co2 P1 2.2295(9)
Co2 P3 2.2572(9)
Co2 P4 2.2765(9)
P1 P2 2.1485(11)
P2 P3 2.2529(11)
P3 P4 2.1501(12)
C1 C5 1.408(5)
C1 C2 1.420(4)
C1 C6 1.505(5)
C2 C3 1.417(4)
C2 C7 1.507(4)
C3 C4 1.417(4)
C3 C8 1.509(4)
C4 C5 1.413(4)
C4 C9 1.511(5)
C5 C10 1.521(4)
C11 C12 1.410(4)
C11 C15 1.421(4)
C11 C16 1.502(4)
C12 C13 1.420(4)
C12 C17 1.512(4)
C13 C14 1.421(4)
C13 C18 1.506(4)
C14 C15 1.411(4)
C14 C19 1.511(4)
C15 C20 1.506(4)
C21 C22 1.415(4)
C21 C25 1.416(4)
C22 C23 1.398(4)
C22 C26 1.530(4)
C23 C24 1.435(4)
C24 C25 1.448(4)
C24 C30 1.547(4)
C25 C34 1.560(4)
C26 C28 1.528(5)
C26 C29 1.530(5)
C26 C27 1.546(5)
C30 C32 1.522(4)
C30 C31 1.535(4)
C30 C33 1.552(5)
C34 C35 1.530(5)
C34 C37 1.534(5)
C34 C36 1.543(4)
C38 C39 1.420(5)
C38 C42 1.467(4)
C38 C43 1.541(5)
C39 C40 1.412(5)
C40 C41 1.402(4)
C40 C47 1.519(5)
C41 C42 1.428(5)
C42 C51 1.530(5)
C43 C44 1.527(6)
C43 C45 1.545(5)
C43 C46 1.546(4)
C47 C48 1.521(5)
C47 C50 1.533(6)
C47 C49 1.536(6)
C51 C54 1.534(5)
C51 C53 1.540(5)
C51 C52 1.553(5)

loop_
_geom_torsion_atom_site_label_1
_geom_torsion_atom_site_label_2
_geom_torsion_atom_site_label_3
_geom_torsion_atom_site_label_4
_geom_torsion
C39 Co2 P1 P2 122.09(11)
C41 Co2 P1 P2 -168.18(10)
C40 Co2 P1 P2 154.69(10)
C42 Co2 P1 P2 -150.05(16)
C38 Co2 P1 P2 122.5(2)
P3 Co2 P1 P2 17.03(4)
P4 Co2 P1 P2 -38.78(4)
C39 Co2 P1 Co1 -178.15(11)
C41 Co2 P1 Co1 -108.42(10)
C40 Co2 P1 Co1 -145.55(9)
C42 Co2 P1 Co1 -90.29(17)
C38 Co2 P1 Co1 -177.7(2)
P3 Co2 P1 Co1 76.79(3)
P4 Co2 P1 Co1 20.98(3)
C21 Co1 P1 P2 -73.77(15)
C23 Co1 P1 P2 -164.34(10)
C22 Co1 P1 P2 -159.1(3)
C24 Co1 P1 P2 -131.99(8)
C25 Co1 P1 P2 -92.95(9)
P4 Co1 P1 P2 79.33(4)
C21 Co1 P1 Co2 -174.50(15)
C23 Co1 P1 Co2 94.93(10)
C22 Co1 P1 Co2 100.1(3)
C24 Co1 P1 Co2 127.28(8)
C25 Co1 P1 Co2 166.32(8)
P4 Co1 P1 Co2 -21.39(3)
P2 Co1 P1 Co2 -100.73(4)
Co2 P1 P2 Co1 79.11(3)
Co2 P1 P2 P3 -16.99(4)
Co1 P1 P2 P3 -96.10(3)
Co2 P1 P2 Sm1 -72.06(5)
Co1 P1 P2 Sm1 -151.17(5)
C21 Co1 P2 P1 143.50(9)
C23 Co1 P2 P1 95.8(4)
C22 Co1 P2 P1 169.94(13)
C24 Co1 P2 P1 71.77(12)
C25 Co1 P2 P1 103.90(9)
P4 Co1 P2 P1 -97.90(4)
C21 Co1 P2 P3 -134.50(9)
C23 Co1 P2 P3 177.8(4)
C22 Co1 P2 P3 -108.06(13)
C24 Co1 P2 P3 153.77(11)
C25 Co1 P2 P3 -174.09(9)
P4 Co1 P2 P3 -15.90(4)
P1 Co1 P2 P3 82.00(4)
C21 Co1 P2 Sm1 -91.76(12)
C23 Co1 P2 Sm1 -139.5(4)
C22 Co1 P2 Sm1 -65.32(15)
C24 Co1 P2 Sm1 -163.49(12)
C25 Co1 P2 Sm1 -131.35(11)
P4 Co1 P2 Sm1 26.84(8)
P1 Co1 P2 Sm1 124.74(9)
C12 Sm1 P2 P1 -13.02(10)
C4 Sm1 P2 P1 142.50(10)
C5 Sm1 P2 P1 129.00(8)
C2 Sm1 P2 P1 179.00(8)
C3 Sm1 P2 P1 -179.07(9)
C11 Sm1 P2 P1 -15.60(8)
C13 Sm1 P2 P1 -52.07(11)
C14 Sm1 P2 P1 -65.74(9)
C1 Sm1 P2 P1 150.43(9)
C15 Sm1 P2 P1 -44.21(8)
P3 Sm1 P2 P1 61.48(5)
C12 Sm1 P2 Co1 -121.42(11)
C4 Sm1 P2 Co1 34.10(13)
C5 Sm1 P2 Co1 20.60(11)
C2 Sm1 P2 Co1 70.60(11)
C3 Sm1 P2 Co1 72.53(12)
C11 Sm1 P2 Co1 -124.00(10)
C13 Sm1 P2 Co1 -160.46(12)
C14 Sm1 P2 Co1 -174.14(11)
C1 Sm1 P2 Co1 42.03(11)
C15 Sm1 P2 Co1 -152.60(11)
P3 Sm1 P2 Co1 -46.92(7)
C12 Sm1 P2 P3 -74.50(9)
C4 Sm1 P2 P3 81.02(10)
C5 Sm1 P2 P3 67.52(8)
C2 Sm1 P2 P3 117.52(7)
C3 Sm1 P2 P3 119.45(8)
C11 Sm1 P2 P3 -77.08(7)
C13 Sm1 P2 P3 -113.55(10)
C14 Sm1 P2 P3 -127.22(8)
C1 Sm1 P2 P3 88.95(8)
C15 Sm1 P2 P3 -105.69(7)
P1 P2 P3 P4 78.37(4)
Co1 P2 P3 P4 16.47(4)
Sm1 P2 P3 P4 -144.30(4)
P1 P2 P3 Co2 16.69(4)
Co1 P2 P3 Co2 -45.20(4)
Sm1 P2 P3 Co2 154.03(3)
P1 P2 P3 Sm1 -137.33(4)
Co1 P2 P3 Sm1 160.78(3)
C39 Co2 P3 P4 142.92(11)
C41 Co2 P3 P4 106.0(5)
C40 Co2 P3 P4 170.78(15)
C42 Co2 P3 P4 71.85(13)
C38 Co2 P3 P4 103.08(10)
P1 Co2 P3 P4 -98.26(4)
C39 Co2 P3 P2 -134.96(11)
C41 Co2 P3 P2 -171.8(5)
C40 Co2 P3 P2 -107.10(15)
C42 Co2 P3 P2 153.97(12)
C38 Co2 P3 P2 -174.80(10)
P1 Co2 P3 P2 -16.14(4)
P4 Co2 P3 P2 82.12(4)
C39 Co2 P3 Sm1 -87.41(12)
C41 Co2 P3 Sm1 -124.3(5)
C40 Co2 P3 Sm1 -59.56(16)
C42 Co2 P3 Sm1 -158.48(13)
C38 Co2 P3 Sm1 -127.25(11)
P1 Co2 P3 Sm1 31.41(7)
P4 Co2 P3 Sm1 129.67(7)
C12 Sm1 P3 P4 -179.46(8)
C4 Sm1 P3 P4 -74.33(10)
C5 Sm1 P3 P4 -62.31(9)
C2 Sm1 P3 P4 -19.03(10)
C3 Sm1 P3 P4 -46.02(11)
C11 Sm1 P3 P4 157.40(9)
C13 Sm1 P3 P4 169.33(10)
C14 Sm1 P3 P4 129.35(10)
C1 Sm1 P3 P4 -31.88(9)
C15 Sm1 P3 P4 129.61(9)
P2 Sm1 P3 P4 54.26(5)
C12 Sm1 P3 P2 126.28(7)
C4 Sm1 P3 P2 -128.59(8)
C5 Sm1 P3 P2 -116.57(8)
C2 Sm1 P3 P2 -73.29(8)
C3 Sm1 P3 P2 -100.28(10)
C11 Sm1 P3 P2 103.14(7)
C13 Sm1 P3 P2 115.07(10)
C14 Sm1 P3 P2 75.09(9)
C1 Sm1 P3 P2 -86.14(8)
C15 Sm1 P3 P2 75.34(7)
C12 Sm1 P3 Co2 72.62(10)
C4 Sm1 P3 Co2 177.76(10)
C5 Sm1 P3 Co2 -170.23(10)
C2 Sm1 P3 Co2 -126.94(10)
C3 Sm1 P3 Co2 -153.93(11)
C11 Sm1 P3 Co2 49.48(9)
C13 Sm1 P3 Co2 61.42(12)
C14 Sm1 P3 Co2 21.43(12)
C1 Sm1 P3 Co2 -139.79(10)
C15 Sm1 P3 Co2 21.69(10)
P2 Sm1 P3 Co2 -53.65(6)
P2 P3 P4 Co1 -16.66(4)
Co2 P3 P4 Co1 79.26(3)
Sm1 P3 P4 Co1 -64.96(6)
P2 P3 P4 Co2 -95.92(4)
Sm1 P3 P4 Co2 -144.22(6)
C21 Co1 P4 P3 123.00(10)
C23 Co1 P4 P3 -166.52(10)
C22 Co1 P4 P3 156.53(9)
C24 Co1 P4 P3 -148.49(16)
C25 Co1 P4 P3 120.9(2)
P2 Co1 P4 P3 16.75(4)
P1 Co1 P4 P3 -39.16(4)
C21 Co1 P4 Co2 -176.92(10)
C23 Co1 P4 Co2 -106.43(10)
C22 Co1 P4 Co2 -143.38(9)
C24 Co1 P4 Co2 -88.40(16)
C25 Co1 P4 Co2 -179.0(2)
P2 Co1 P4 Co2 76.84(3)
P1 Co1 P4 Co2 20.93(3)
C39 Co2 P4 P3 -72.90(15)
C41 Co2 P4 P3 -165.65(12)
C40 Co2 P4 P3 -157.3(4)
C42 Co2 P4 P3 -133.89(9)
C38 Co2 P4 P3 -93.90(9)
P1 Co2 P4 P3 78.98(4)
C39 Co2 P4 Co1 -173.31(15)
C41 Co2 P4 Co1 93.95(12)
C40 Co2 P4 Co1 102.3(4)
C42 Co2 P4 Co1 125.70(9)
C38 Co2 P4 Co1 165.69(9)
P1 Co2 P4 Co1 -21.42(3)
P3 Co2 P4 Co1 -100.41(4)
C12 Sm1 C1 C5 19.5(3)
C4 Sm1 C1 C5 36.82(17)
C2 Sm1 C1 C5 113.9(3)
C3 Sm1 C1 C5 76.9(2)
C11 Sm1 C1 C5 -48.0(5)
C13 Sm1 C1 C5 67.7(2)
C14 Sm1 C1 C5 115.3(2)
C15 Sm1 C1 C5 172.0(3)
P2 Sm1 C1 C5 -135.73(18)
P3 Sm1 C1 C5 -89.89(17)
C12 Sm1 C1 C2 -94.5(2)
C4 Sm1 C1 C2 -77.1(2)
C5 Sm1 C1 C2 -113.9(3)
C3 Sm1 C1 C2 -37.07(18)
C11 Sm1 C1 C2 -161.9(4)
C13 Sm1 C1 C2 -46.2(3)
C14 Sm1 C1 C2 1.3(3)
C15 Sm1 C1 C2 58.0(4)
P2 Sm1 C1 C2 110.35(19)
P3 Sm1 C1 C2 156.19(19)
C12 Sm1 C1 C6 142.8(3)
C4 Sm1 C1 C6 160.2(3)
C5 Sm1 C1 C6 123.4(4)
C2 Sm1 C1 C6 -122.7(4)
C3 Sm1 C1 C6 -159.8(3)
C11 Sm1 C1 C6 75.4(5)
C13 Sm1 C1 C6 -168.9(2)
C14 Sm1 C1 C6 -121.4(3)
C15 Sm1 C1 C6 -64.7(4)
P2 Sm1 C1 C6 -12.4(3)
P3 Sm1 C1 C6 33.5(3)
C5 C1 C2 C3 1.0(4)
C6 C1 C2 C3 -171.5(3)
Sm1 C1 C2 C3 68.1(2)
C5 C1 C2 C7 179.6(3)
C6 C1 C2 C7 7.1(5)
Sm1 C1 C2 C7 -113.2(3)
C5 C1 C2 Sm1 -67.2(2)
C6 C1 C2 Sm1 120.3(3)
C12 Sm1 C2 C3 11.4(3)
C4 Sm1 C2 C3 -37.07(17)
C5 Sm1 C2 C3 -77.1(2)
C11 Sm1 C2 C3 51.9(4)
C13 Sm1 C2 C3 33.7(2)
C14 Sm1 C2 C3 66.9(2)
C1 Sm1 C2 C3 -113.9(3)
C15 Sm1 C2 C3 89.3(2)
P2 Sm1 C2 C3 176.89(17)
P3 Sm1 C2 C3 -139.75(16)
C12 Sm1 C2 C1 125.3(2)
C4 Sm1 C2 C1 76.9(2)
C5 Sm1 C2 C1 36.88(18)
C3 Sm1 C2 C1 113.9(3)
C11 Sm1 C2 C1 165.9(3)
C13 Sm1 C2 C1 147.66(19)
C14 Sm1 C2 C1 -179.14(19)
C15 Sm1 C2 C1 -156.72(18)
P2 Sm1 C2 C1 -69.18(19)
P3 Sm1 C2 C1 -25.8(2)
C12 Sm1 C2 C7 -111.1(3)
C4 Sm1 C2 C7 -159.6(3)
C5 Sm1 C2 C7 160.5(3)
C3 Sm1 C2 C7 -122.5(3)
C11 Sm1 C2 C7 -70.5(4)
C13 Sm1 C2 C7 -88.8(3)
C14 Sm1 C2 C7 -55.6(3)
C1 Sm1 C2 C7 123.6(4)
C15 Sm1 C2 C7 -33.1(3)
P2 Sm1 C2 C7 54.4(3)
P3 Sm1 C2 C7 97.8(2)
C1 C2 C3 C4 -0.8(4)
C7 C2 C3 C4 -179.5(3)
Sm1 C2 C3 C4 67.7(2)
C1 C2 C3 C8 169.8(3)
C7 C2 C3 C8 -8.9(5)
Sm1 C2 C3 C8 -121.7(3)
C1 C2 C3 Sm1 -68.5(2)
C7 C2 C3 Sm1 112.8(3)
C12 Sm1 C3 C2 -171.99(18)
C4 Sm1 C3 C2 114.0(3)
C5 Sm1 C3 C2 76.7(2)
C11 Sm1 C3 C2 -159.56(17)
C13 Sm1 C3 C2 -149.18(19)
C14 Sm1 C3 C2 -120.87(19)
C1 Sm1 C3 C2 37.05(18)
C15 Sm1 C3 C2 -119.00(19)
P2 Sm1 C3 C2 -3.8(2)
P3 Sm1 C3 C2 55.4(2)
C12 Sm1 C3 C4 74.0(2)
C5 Sm1 C3 C4 -37.25(18)
C2 Sm1 C3 C4 -114.0(3)
C11 Sm1 C3 C4 86.5(2)
C13 Sm1 C3 C4 96.8(2)
C14 Sm1 C3 C4 125.15(19)
C1 Sm1 C3 C4 -76.9(2)
C15 Sm1 C3 C4 127.02(19)
P2 Sm1 C3 C4 -117.77(18)
P3 Sm1 C3 C4 -58.5(2)
C12 Sm1 C3 C8 -51.8(3)
C4 Sm1 C3 C8 -125.8(4)
C5 Sm1 C3 C8 -163.1(3)
C2 Sm1 C3 C8 120.2(4)
C11 Sm1 C3 C8 -39.4(3)
C13 Sm1 C3 C8 -29.0(3)
C14 Sm1 C3 C8 -0.7(3)
C1 Sm1 C3 C8 157.2(3)
C15 Sm1 C3 C8 1.2(3)
P2 Sm1 C3 C8 116.4(3)
P3 Sm1 C3 C8 175.6(2)
C2 C3 C4 C5 0.4(4)
C8 C3 C4 C5 -169.7(3)
Sm1 C3 C4 C5 68.2(2)
C2 C3 C4 C9 173.6(3)
C8 C3 C4 C9 3.6(6)
Sm1 C3 C4 C9 -118.6(3)
C2 C3 C4 Sm1 -67.8(2)
C8 C3 C4 Sm1 122.1(3)
C12 Sm1 C4 C5 133.96(19)
C2 Sm1 C4 C5 -76.5(2)
C3 Sm1 C4 C5 -113.5(3)
C11 Sm1 C4 C5 126.03(19)
C13 Sm1 C4 C5 163.99(19)
C14 Sm1 C4 C5 -176.34(18)
C1 Sm1 C4 C5 -36.54(18)
C15 Sm1 C4 C5 164.36(18)
P2 Sm1 C4 C5 -26.3(2)
P3 Sm1 C4 C5 24.1(2)
C12 Sm1 C4 C3 -112.54(19)
C5 Sm1 C4 C3 113.5(3)
C2 Sm1 C4 C3 37.02(18)
C11 Sm1 C4 C3 -120.48(19)
C13 Sm1 C4 C3 -82.5(2)
C14 Sm1 C4 C3 -62.8(2)
C1 Sm1 C4 C3 77.0(2)
C15 Sm1 C4 C3 -82.1(2)
P2 Sm1 C4 C3 87.2(2)
P3 Sm1 C4 C3 137.59(17)
C12 Sm1 C4 C9 12.3(3)
C5 Sm1 C4 C9 -121.6(3)
C2 Sm1 C4 C9 161.9(3)
C3 Sm1 C4 C9 124.9(4)
C11 Sm1 C4 C9 4.4(3)
C13 Sm1 C4 C9 42.4(3)
C14 Sm1 C4 C9 62.0(3)
C1 Sm1 C4 C9 -158.2(3)
C15 Sm1 C4 C9 42.7(3)
P2 Sm1 C4 C9 -147.9(2)
P3 Sm1 C4 C9 -97.5(3)
C2 C1 C5 C4 -0.7(4)
C6 C1 C5 C4 171.7(3)
Sm1 C1 C5 C4 -67.9(2)
C2 C1 C5 C10 -175.9(3)
C6 C1 C5 C10 -3.5(5)
Sm1 C1 C5 C10 116.9(3)
C2 C1 C5 Sm1 67.2(2)
C6 C1 C5 Sm1 -120.4(3)
C3 C4 C5 C1 0.2(4)
C9 C4 C5 C1 -173.3(3)
Sm1 C4 C5 C1 68.5(2)
C3 C4 C5 C10 175.5(3)
C9 C4 C5 C10 2.0(5)
Sm1 C4 C5 C10 -116.2(3)
C3 C4 C5 Sm1 -68.3(2)
C9 C4 C5 Sm1 118.2(3)
C12 Sm1 C5 C1 -168.10(17)
C4 Sm1 C5 C1 -114.6(3)
C2 Sm1 C5 C1 -37.18(17)
C3 Sm1 C5 C1 -77.2(2)
C11 Sm1 C5 C1 164.15(17)
C13 Sm1 C5 C1 -133.16(18)
C14 Sm1 C5 C1 -108.8(2)
C15 Sm1 C5 C1 -167.9(4)
P2 Sm1 C5 C1 45.97(18)
P3 Sm1 C5 C1 87.45(18)
C12 Sm1 C5 C4 -53.5(2)
C2 Sm1 C5 C4 77.4(2)
C3 Sm1 C5 C4 37.34(18)
C11 Sm1 C5 C4 -81.3(2)
C13 Sm1 C5 C4 -18.6(2)
C14 Sm1 C5 C4 5.8(3)
C1 Sm1 C5 C4 114.6(3)
C15 Sm1 C5 C4 -53.3(5)
P2 Sm1 C5 C4 160.56(17)
P3 Sm1 C5 C4 -157.97(19)
C12 Sm1 C5 C10 68.1(3)
C4 Sm1 C5 C10 121.6(4)
C2 Sm1 C5 C10 -161.0(3)
C3 Sm1 C5 C10 159.0(3)
C11 Sm1 C5 C10 40.4(3)
C13 Sm1 C5 C10 103.1(3)
C14 Sm1 C5 C10 127.4(3)
C1 Sm1 C5 C10 -123.8(4)
C15 Sm1 C5 C10 68.3(6)
P2 Sm1 C5 C10 -77.8(3)
P3 Sm1 C5 C10 -36.3(3)
C4 Sm1 C11 C12 15.7(2)
C5 Sm1 C11 C12 54.6(2)
C2 Sm1 C11 C12 -59.3(4)
C3 Sm1 C11 C12 -23.8(2)
C13 Sm1 C11 C12 -37.36(17)
C14 Sm1 C11 C12 -77.4(2)
C1 Sm1 C11 C12 89.6(4)
C15 Sm1 C11 C12 -114.1(3)
P2 Sm1 C11 C12 175.88(17)
P3 Sm1 C11 C12 131.51(18)
C12 Sm1 C11 C15 114.1(3)
C4 Sm1 C11 C15 129.76(17)
C5 Sm1 C11 C15 168.71(17)
C2 Sm1 C11 C15 54.8(4)
C3 Sm1 C11 C15 90.3(2)
C13 Sm1 C11 C15 76.74(19)
C14 Sm1 C11 C15 36.70(17)
C1 Sm1 C11 C15 -156.3(4)
P2 Sm1 C11 C15 -70.02(17)
P3 Sm1 C11 C15 -114.39(17)
C12 Sm1 C11 C16 -123.0(3)
C4 Sm1 C11 C16 -107.3(3)
C5 Sm1 C11 C16 -68.4(3)
C2 Sm1 C11 C16 177.7(3)
C3 Sm1 C11 C16 -146.8(2)
C13 Sm1 C11 C16 -160.4(3)
C14 Sm1 C11 C16 159.6(3)
C1 Sm1 C11 C16 -33.4(6)
C15 Sm1 C11 C16 122.9(3)
P2 Sm1 C11 C16 52.9(3)
P3 Sm1 C11 C16 8.5(2)
C15 C11 C12 C13 0.7(4)
C16 C11 C12 C13 -173.4(3)
Sm1 C11 C12 C13 69.1(2)
C15 C11 C12 C17 173.7(3)
C16 C11 C12 C17 -0.4(5)
Sm1 C11 C12 C17 -117.9(3)
C15 C11 C12 Sm1 -68.4(2)
C16 C11 C12 Sm1 117.5(3)
C4 Sm1 C12 C11 -167.44(18)
C5 Sm1 C12 C11 -143.10(17)
C2 Sm1 C12 C11 156.91(17)
C3 Sm1 C12 C11 162.98(17)
C13 Sm1 C12 C11 113.6(3)
C14 Sm1 C12 C11 76.5(2)
C1 Sm1 C12 C11 -154.03(18)
C15 Sm1 C12 C11 36.96(17)
P2 Sm1 C12 C11 -5.1(2)
P3 Sm1 C12 C11 -50.51(18)
C4 Sm1 C12 C13 78.98(18)
C5 Sm1 C12 C13 103.32(18)
C2 Sm1 C12 C13 43.3(2)
C3 Sm1 C12 C13 49.40(19)
C11 Sm1 C12 C13 -113.6(3)
C14 Sm1 C12 C13 -37.06(17)
C1 Sm1 C12 C13 92.4(2)
C15 Sm1 C12 C13 -76.62(19)
P2 Sm1 C12 C13 -118.65(16)
P3 Sm1 C12 C13 -164.10(16)
C4 Sm1 C12 C17 -44.1(3)
C5 Sm1 C12 C17 -19.7(3)
C2 Sm1 C12 C17 -79.7(3)
C3 Sm1 C12 C17 -73.7(3)
C11 Sm1 C12 C17 123.4(3)
C13 Sm1 C12 C17 -123.1(3)
C14 Sm1 C12 C17 -160.1(3)
C1 Sm1 C12 C17 -30.7(3)
C15 Sm1 C12 C17 160.3(3)
P2 Sm1 C12 C17 118.3(2)
P3 Sm1 C12 C17 72.9(3)
C11 C12 C13 C14 -1.3(4)
C17 C12 C13 C14 -174.3(3)
Sm1 C12 C13 C14 67.7(2)
C11 C12 C13 C18 167.5(3)
C17 C12 C13 C18 -5.5(5)
Sm1 C12 C13 C18 -123.5(3)
C11 C12 C13 Sm1 -69.0(2)
C17 C12 C13 Sm1 118.0(3)
C4 Sm1 C13 C12 -103.20(18)
C5 Sm1 C13 C12 -93.88(19)
C2 Sm1 C13 C12 -150.01(17)
C3 Sm1 C13 C12 -133.57(18)
C11 Sm1 C13 C12 37.13(17)
C14 Sm1 C13 C12 113.8(3)
C1 Sm1 C13 C12 -126.53(19)
C15 Sm1 C13 C12 77.10(19)
P2 Sm1 C13 C12 87.31(19)
P3 Sm1 C13 C12 21.6(2)
C12 Sm1 C13 C14 -113.8(3)
C4 Sm1 C13 C14 142.99(19)
C5 Sm1 C13 C14 152.31(18)
C2 Sm1 C13 C14 96.2(2)
C3 Sm1 C13 C14 112.62(19)
C11 Sm1 C13 C14 -76.7(2)
C1 Sm1 C13 C14 119.7(2)
C15 Sm1 C13 C14 -36.71(18)
P2 Sm1 C13 C14 -26.5(2)
P3 Sm1 C13 C14 -92.19(19)
C12 Sm1 C13 C18 122.1(4)
C4 Sm1 C13 C18 18.9(3)
C5 Sm1 C13 C18 28.2(3)
C2 Sm1 C13 C18 -27.9(3)
C3 Sm1 C13 C18 -11.5(3)
C11 Sm1 C13 C18 159.2(3)
C14 Sm1 C13 C18 -124.1(4)
C1 Sm1 C13 C18 -4.4(3)
C15 Sm1 C13 C18 -160.8(3)
P2 Sm1 C13 C18 -150.6(2)
P3 Sm1 C13 C18 143.7(2)
C12 C13 C14 C15 1.4(4)
C18 C13 C14 C15 -167.2(3)
Sm1 C13 C14 C15 68.5(2)
C12 C13 C14 C19 176.2(3)
C18 C13 C14 C19 7.6(6)
Sm1 C13 C14 C19 -116.7(3)
C12 C13 C14 Sm1 -67.1(2)
C18 C13 C14 Sm1 124.3(4)
C12 Sm1 C14 C15 -76.9(2)
C4 Sm1 C14 C15 -155.61(18)
C5 Sm1 C14 C15 -158.86(19)
C2 Sm1 C14 C15 148.87(18)
C3 Sm1 C14 C15 177.11(19)
C11 Sm1 C14 C15 -37.03(17)
C13 Sm1 C14 C15 -114.1(3)
C1 Sm1 C14 C15 148.15(18)
P2 Sm1 C14 C15 46.56(19)
P3 Sm1 C14 C15 0.5(2)
C12 Sm1 C14 C13 37.20(17)
C4 Sm1 C14 C13 -41.5(2)
C5 Sm1 C14 C13 -44.7(3)
C2 Sm1 C14 C13 -97.0(2)
C3 Sm1 C14 C13 -68.7(2)
C11 Sm1 C14 C13 77.1(2)
C1 Sm1 C14 C13 -97.7(2)
C15 Sm1 C14 C13 114.1(3)
P2 Sm1 C14 C13 160.70(17)
P3 Sm1 C14 C13 114.65(17)
C12 Sm1 C14 C19 160.4(3)
C4 Sm1 C14 C19 81.7(3)
C5 Sm1 C14 C19 78.5(3)
C2 Sm1 C14 C19 26.2(3)
C3 Sm1 C14 C19 54.5(3)
C11 Sm1 C14 C19 -159.7(3)
C13 Sm1 C14 C19 123.2(3)
C1 Sm1 C14 C19 25.5(3)
C15 Sm1 C14 C19 -122.6(3)
P2 Sm1 C14 C19 -76.1(3)
P3 Sm1 C14 C19 -122.1(2)
C13 C14 C15 C11 -1.0(4)
C19 C14 C15 C11 -175.8(3)
Sm1 C14 C15 C11 67.1(2)
C13 C14 C15 C20 170.1(3)
C19 C14 C15 C20 -4.7(6)
Sm1 C14 C15 C20 -121.8(3)
C13 C14 C15 Sm1 -68.1(2)
C19 C14 C15 Sm1 117.1(3)
C12 C11 C15 C14 0.2(4)
C16 C11 C15 C14 174.4(3)
Sm1 C11 C15 C14 -67.3(2)
C12 C11 C15 C20 -170.9(3)
C16 C11 C15 C20 3.2(5)
Sm1 C11 C15 C20 121.6(3)
C12 C11 C15 Sm1 67.5(2)
C16 C11 C15 Sm1 -118.4(3)
C12 Sm1 C15 C14 77.3(2)
C4 Sm1 C15 C14 36.6(3)
C5 Sm1 C15 C14 77.0(5)
C2 Sm1 C15 C14 -44.3(2)
C3 Sm1 C15 C14 -3.7(2)
C11 Sm1 C15 C14 114.2(3)
C13 Sm1 C15 C14 37.09(18)
C1 Sm1 C15 C14 -83.5(3)
P2 Sm1 C15 C14 -135.65(18)
P3 Sm1 C15 C14 -179.59(17)
C12 Sm1 C15 C11 -36.93(17)
C4 Sm1 C15 C11 -77.6(2)
C5 Sm1 C15 C11 -37.2(5)
C2 Sm1 C15 C11 -158.52(17)
C3 Sm1 C15 C11 -117.85(18)
C13 Sm1 C15 C11 -77.10(19)
C14 Sm1 C15 C11 -114.2(3)
C1 Sm1 C15 C11 162.3(3)
P2 Sm1 C15 C11 110.15(17)
P3 Sm1 C15 C11 66.21(17)
C12 Sm1 C15 C20 -159.5(3)
C4 Sm1 C15 C20 159.8(2)
C5 Sm1 C15 C20 -159.8(4)
C2 Sm1 C15 C20 78.9(3)
C3 Sm1 C15 C20 119.5(3)
C11 Sm1 C15 C20 -122.6(3)
C13 Sm1 C15 C20 160.3(3)
C14 Sm1 C15 C20 123.2(4)
C1 Sm1 C15 C20 39.7(5)
P2 Sm1 C15 C20 -12.5(3)
P3 Sm1 C15 C20 -56.4(3)
C23 Co1 C21 C22 -37.97(17)
C24 Co1 C21 C22 -81.53(19)
C25 Co1 C21 C22 -119.8(3)
P4 Co1 C21 C22 61.46(19)
P2 Co1 C21 C22 152.77(16)
P1 Co1 C21 C22 -149.82(15)
C23 Co1 C21 C25 81.82(19)
C22 Co1 C21 C25 119.8(3)
C24 Co1 C21 C25 38.25(17)
P4 Co1 C21 C25 -178.76(14)
P2 Co1 C21 C25 -87.44(17)
P1 Co1 C21 C25 -30.0(3)
C25 C21 C22 C23 -1.2(3)
Co1 C21 C22 C23 60.9(2)
C25 C21 C22 C26 165.6(3)
Co1 C21 C22 C26 -132.3(3)
C25 C21 C22 Co1 -62.1(2)
C21 Co1 C22 C23 -116.6(2)
C24 Co1 C22 C23 -36.77(17)
C25 Co1 C22 C23 -80.04(19)
P4 Co1 C22 C23 113.84(16)
P2 Co1 C22 C23 -159.38(14)
P1 Co1 C22 C23 -7.0(4)
C23 Co1 C22 C21 116.6(2)
C24 Co1 C22 C21 79.81(18)
C25 Co1 C22 C21 36.54(17)
P4 Co1 C22 C21 -129.57(16)
P2 Co1 C22 C21 -42.8(2)
P1 Co1 C22 C21 109.6(3)
C21 Co1 C22 C26 121.1(4)
C23 Co1 C22 C26 -122.3(4)
C24 Co1 C22 C26 -159.1(4)
C25 Co1 C22 C26 157.6(4)
P4 Co1 C22 C26 -8.5(3)
P2 Co1 C22 C26 78.3(4)
P1 Co1 C22 C26 -129.3(3)
C21 C22 C23 C24 0.7(3)
C26 C22 C23 C24 -166.0(3)
Co1 C22 C23 C24 61.3(2)
C21 C22 C23 Co1 -60.6(2)
C26 C22 C23 Co1 132.7(3)
C21 Co1 C23 C22 38.49(17)
C24 Co1 C23 C22 120.2(3)
C25 Co1 C23 C22 81.48(19)
P4 Co1 C23 C22 -75.27(17)
P2 Co1 C23 C22 90.2(4)
P1 Co1 C23 C22 177.36(14)
C21 Co1 C23 C24 -81.76(19)
C22 Co1 C23 C24 -120.2(3)
C25 Co1 C23 C24 -38.76(18)
P4 Co1 C23 C24 164.48(16)
P2 Co1 C23 C24 -30.0(5)
P1 Co1 C23 C24 57.1(2)
C22 C23 C24 C25 0.1(3)
Co1 C23 C24 C25 61.59(19)
C22 C23 C24 C30 169.6(3)
Co1 C23 C24 C30 -128.9(3)
C22 C23 C24 Co1 -61.5(2)
C21 Co1 C24 C23 78.6(2)
C22 Co1 C24 C23 35.85(18)
C25 Co1 C24 C23 116.2(3)
P4 Co1 C24 C23 -27.4(3)
P2 Co1 C24 C23 171.61(15)
P1 Co1 C24 C23 -135.07(17)
C21 Co1 C24 C25 -37.67(17)
C23 Co1 C24 C25 -116.2(3)
C22 Co1 C24 C25 -80.38(19)
P4 Co1 C24 C25 -143.65(15)
P2 Co1 C24 C25 55.4(2)
P1 Co1 C24 C25 108.70(16)
C21 Co1 C24 C30 -171.8(3)
C23 Co1 C24 C30 109.6(3)
C22 Co1 C24 C30 145.4(3)
C25 Co1 C24 C30 -134.2(4)
P4 Co1 C24 C30 82.2(3)
P2 Co1 C24 C30 -78.8(3)
P1 Co1 C24 C30 -25.5(3)
C22 C21 C25 C24 1.2(3)
Co1 C21 C25 C24 -60.64(19)
C22 C21 C25 C34 -172.2(3)
Co1 C21 C25 C34 125.9(3)
C22 C21 C25 Co1 61.9(2)
C23 C24 C25 C21 -0.8(3)
C30 C24 C25 C21 -167.6(3)
Co1 C24 C25 C21 60.0(2)
C23 C24 C25 C34 171.6(3)
C30 C24 C25 C34 4.8(6)
Co1 C24 C25 C34 -127.6(3)
C23 C24 C25 Co1 -60.79(19)
C30 C24 C25 Co1 132.3(4)
C23 Co1 C25 C21 -78.76(19)
C22 Co1 C25 C21 -36.59(18)
C24 Co1 C25 C21 -117.4(2)
P4 Co1 C25 C21 2.9(3)
P2 Co1 C25 C21 103.26(17)
P1 Co1 C25 C21 161.89(16)
C21 Co1 C25 C24 117.4(2)
C23 Co1 C25 C24 38.68(17)
C22 Co1 C25 C24 80.85(19)
P4 Co1 C25 C24 120.3(2)
P2 Co1 C25 C24 -139.30(16)
P1 Co1 C25 C24 -80.67(17)
C21 Co1 C25 C34 -113.6(3)
C23 Co1 C25 C34 167.6(3)
C22 Co1 C25 C34 -150.2(3)
C24 Co1 C25 C34 128.9(4)
P4 Co1 C25 C34 -110.7(3)
P2 Co1 C25 C34 -10.4(3)
P1 Co1 C25 C34 48.3(3)
C23 C22 C26 C28 -156.4(3)
C21 C22 C26 C28 39.5(4)
Co1 C22 C26 C28 -57.8(4)
C23 C22 C26 C29 -32.7(4)
C21 C22 C26 C29 163.2(3)
Co1 C22 C26 C29 65.9(4)
C23 C22 C26 C27 84.7(4)
C21 C22 C26 C27 -79.4(4)
Co1 C22 C26 C27 -176.7(3)
C23 C24 C30 C32 159.6(3)
C25 C24 C30 C32 -34.8(5)
Co1 C24 C30 C32 72.3(4)
C23 C24 C30 C31 39.0(4)
C25 C24 C30 C31 -155.3(3)
Co1 C24 C30 C31 -48.3(4)
C23 C24 C30 C33 -78.0(3)
C25 C24 C30 C33 87.7(4)
Co1 C24 C30 C33 -165.2(2)
C21 C25 C34 C35 -125.5(3)
C24 C25 C34 C35 63.0(4)
Co1 C25 C34 C35 -37.1(4)
C21 C25 C34 C37 -6.0(4)
C24 C25 C34 C37 -177.5(3)
Co1 C25 C34 C37 82.4(3)
C21 C25 C34 C36 110.6(3)
C24 C25 C34 C36 -60.9(4)
Co1 C25 C34 C36 -161.0(2)
C41 Co2 C38 C39 -78.3(2)
C40 Co2 C38 C39 -36.14(19)
C42 Co2 C38 C39 -116.4(3)
P1 Co2 C38 C39 -0.6(4)
P3 Co2 C38 C39 101.01(19)
P4 Co2 C38 C39 159.73(17)
C39 Co2 C38 C42 116.4(3)
C41 Co2 C38 C42 38.1(2)
C40 Co2 C38 C42 80.3(2)
P1 Co2 C38 C42 115.8(3)
P3 Co2 C38 C42 -142.54(18)
P4 Co2 C38 C42 -83.8(2)
C39 Co2 C38 C43 -114.3(4)
C41 Co2 C38 C43 167.4(4)
C40 Co2 C38 C43 -150.5(4)
C42 Co2 C38 C43 129.2(4)
P1 Co2 C38 C43 -115.0(4)
P3 Co2 C38 C43 -13.3(3)
P4 Co2 C38 C43 45.4(3)
C42 C38 C39 C40 1.0(3)
C43 C38 C39 C40 -172.7(3)
Co2 C38 C39 C40 61.9(2)
C42 C38 C39 Co2 -60.8(2)
C43 C38 C39 Co2 125.4(3)
C41 Co2 C39 C40 -38.17(19)
C42 Co2 C39 C40 -81.5(2)
C38 Co2 C39 C40 -120.5(3)
P1 Co2 C39 C40 59.2(2)
P3 Co2 C39 C40 149.87(17)
P4 Co2 C39 C40 -153.61(16)
C41 Co2 C39 C38 82.3(2)
C40 Co2 C39 C38 120.5(3)
C42 Co2 C39 C38 39.04(19)
P1 Co2 C39 C38 179.73(16)
P3 Co2 C39 C38 -89.63(18)
P4 Co2 C39 C38 -33.1(3)
C38 C39 C40 C41 -1.2(4)
Co2 C39 C40 C41 60.9(2)
C38 C39 C40 C47 164.5(3)
Co2 C39 C40 C47 -133.3(3)
C38 C39 C40 Co2 -62.1(2)
C39 Co2 C40 C41 -116.3(3)
C42 Co2 C40 C41 -36.46(19)
C38 Co2 C40 C41 -80.1(2)
P1 Co2 C40 C41 112.30(19)
P3 Co2 C40 C41 -162.19(16)
P4 Co2 C40 C41 -10.9(5)
C41 Co2 C40 C39 116.3(3)
C42 Co2 C40 C39 79.9(2)
C38 Co2 C40 C39 36.22(18)
P1 Co2 C40 C39 -131.35(18)
P3 Co2 C40 C39 -45.8(2)
P4 Co2 C40 C39 105.4(4)
C39 Co2 C40 C47 120.8(5)
C41 Co2 C40 C47 -122.9(5)
C42 Co2 C40 C47 -159.3(4)
C38 Co2 C40 C47 157.0(4)
P1 Co2 C40 C47 -10.6(4)
P3 Co2 C40 C47 74.9(4)
P4 Co2 C40 C47 -133.8(3)
C39 C40 C41 C42 0.9(4)
C47 C40 C41 C42 -164.7(3)
Co2 C40 C41 C42 61.5(2)
C39 C40 C41 Co2 -60.5(2)
C47 C40 C41 Co2 133.9(3)
C39 Co2 C41 C40 38.6(2)
C42 Co2 C41 C40 120.5(3)
C38 Co2 C41 C40 81.6(2)
P1 Co2 C41 C40 -76.1(2)
P3 Co2 C41 C40 78.4(5)
P4 Co2 C41 C40 176.26(17)
C39 Co2 C41 C42 -81.9(2)
C40 Co2 C41 C42 -120.5(3)
C38 Co2 C41 C42 -38.86(19)
P1 Co2 C41 C42 163.45(17)
P3 Co2 C41 C42 -42.0(6)
P4 Co2 C41 C42 55.8(2)
C40 C41 C42 C38 -0.3(3)
Co2 C41 C42 C38 61.2(2)
C40 C41 C42 C51 168.5(3)
Co2 C41 C42 C51 -130.0(3)
C40 C41 C42 Co2 -61.5(2)
C39 C38 C42 C41 -0.4(3)
C43 C38 C42 C41 172.4(3)
Co2 C38 C42 C41 -60.5(2)
C39 C38 C42 C51 -166.5(4)
C43 C38 C42 C51 6.3(6)
Co2 C38 C42 C51 133.4(4)
C39 C38 C42 Co2 60.0(2)
C43 C38 C42 Co2 -127.1(4)
C39 Co2 C42 C41 78.5(2)
C40 Co2 C42 C41 35.86(19)
C38 Co2 C42 C41 116.7(3)
P1 Co2 C42 C41 -28.0(3)
P3 Co2 C42 C41 169.20(16)
P4 Co2 C42 C41 -137.15(18)
C39 Co2 C42 C38 -38.1(2)
C41 Co2 C42 C38 -116.7(3)
C40 Co2 C42 C38 -80.8(2)
P1 Co2 C42 C38 -144.73(18)
P3 Co2 C42 C38 52.5(2)
P4 Co2 C42 C38 106.17(19)
C39 Co2 C42 C51 -171.8(4)
C41 Co2 C42 C51 109.7(4)
C40 Co2 C42 C51 145.6(4)
C38 Co2 C42 C51 -133.6(4)
P1 Co2 C42 C51 81.7(4)
P3 Co2 C42 C51 -81.1(3)
P4 Co2 C42 C51 -27.4(3)
C39 C38 C43 C44 -125.5(3)
C42 C38 C43 C44 62.6(5)
Co2 C38 C43 C44 -37.2(4)
C39 C38 C43 C45 -5.6(4)
C42 C38 C43 C45 -177.5(3)
Co2 C38 C43 C45 82.7(4)
C39 C38 C43 C46 110.1(4)
C42 C38 C43 C46 -61.8(5)
Co2 C38 C43 C46 -161.6(3)
C41 C40 C47 C48 -153.9(3)
C39 C40 C47 C48 43.3(5)
Co2 C40 C47 C48 -54.2(5)
C41 C40 C47 C50 -31.2(5)
C39 C40 C47 C50 166.0(3)
Co2 C40 C47 C50 68.5(5)
C41 C40 C47 C49 88.1(5)
C39 C40 C47 C49 -74.7(4)
Co2 C40 C47 C49 -172.2(3)
C41 C42 C51 C54 157.8(3)
C38 C42 C51 C54 -37.4(5)
Co2 C42 C51 C54 70.0(4)
C41 C42 C51 C53 37.8(4)
C38 C42 C51 C53 -157.3(4)
Co2 C42 C51 C53 -50.0(5)
C41 C42 C51 C52 -78.7(4)
C38 C42 C51 C52 86.2(5)
Co2 C42 C51 C52 -166.5(3)

loop_
_platon_squeeze_void_nr
_platon_squeeze_void_average_x
_platon_squeeze_void_average_y
_platon_squeeze_void_average_z
_platon_squeeze_void_volume
_platon_squeeze_void_count_electrons
_platon_squeeze_void_content
1 0.000 0.000 0.000 335 60 ' '
2 0.253 0.643 0.393 66 4 ' '
3 0.747 0.357 0.607 67 4 ' '
